data_1521044
loop_
_publ_author_name
'Frantti, J.'
'Ivanov, S.'
'Eriksson, S.'
'Lappalainen, J.'
'Kakihana, M.'
'Lantto, V.'
'Nishio, S.'
'Rundlof, H.'

_publ_section_title
;
 Neutron diffraction studies of Pb (Zrx Ti1-x) O3 ceramics
;
_journal_name_full 'Japanese Journal of Applied Physics, Part 1'
_journal_page_first 5697
_journal_page_last 5703
_journal_volume 39
_journal_year 2000
_chemical_formula_sum 'O3 Pb Ti0.48 Zr0.52'
_chemical_name_systematic 'Pb (Zr0.52 Ti0.48) O3'
_space_group_IT_number 99
_symmetry_space_group_name_Hall 'P 4 -2'
_symmetry_space_group_name_H-M 'P 4 m m'
_cell_angle_alpha 90
_cell_angle_beta 90
_cell_angle_gamma 90
_cell_formula_units_Z 1
_cell_length_a 4.055
_cell_length_b 4.055
_cell_length_c 4.1097
_cell_volume 67.576
_citation_journal_id_ASTM JAPNDE
_cod_data_source_file Frantti_JAPNDE_2000_1453.cif
_cod_data_source_block O3Pb1Ti0.48Zr0.52
_cod_original_cell_volume 67.5759
_cod_original_formula_sum 'O3 Pb1 Ti0.48 Zr0.52'
_cod_database_code 1521044

loop_
_symmetry_equiv_pos_as_xyz
x,y,z
-y,x,z
-x,-y,z
y,-x,z
-x,y,z
-y,-x,z
x,-y,z
y,x,z

loop_
_atom_site_label
_atom_site_type_symbol
_atom_site_fract_x
_atom_site_fract_y
_atom_site_fract_z
_atom_site_occupancy
_atom_site_U_iso_or_equiv
Ti1 Ti+4 0.5 0.5 0.569 0.48 0.0
Zr1 Zr+4 0.5 0.5 0.569 0.52 0.0
Pb1 Pb+2 0 0 0 1 0.0
O2 O-2 0.5 0 0.5996 1 0.0
O1 O-2 0.5 0.5 0.0796 1 0.0
